data_4034378
loop_
_publ_author_name
'Potopnyk, Mykhaylo A.'
'Volyniuk, Dmytro'
'Luboradzki, Roman'
'Ceborska, Magdalena'
'Hladka, Iryna'
'Danyliv, Yan'
'Gra\<zulevi\<cius, Juozas Vidas'

_publ_section_title
;
 Application of the Suzuki-Miyaura Reaction for the Postfunctionalization
 of the Benzo[4,5]thiazolo[3,2- c][1,3,5,2]oxadiazaborinine Core: An
 Approach toward Fluorescent Dyes.
;
_journal_issue 9
_journal_name_full 'The Journal of organic chemistry'
_journal_page_first 5614
_journal_page_last 5626
_journal_paper_doi 10.1021/acs.joc.9b00566
_journal_volume 84
_journal_year 2019
_chemical_formula_sum 'C20 H16 B F2 N3 O S2'
_chemical_formula_weight 427.29
_space_group_IT_number 19
_space_group_name_Hall 'P 2ac 2ab'
_space_group_name_H-M_alt 'P 21 21 21'
_symmetry_cell_setting orthorhombic
_symmetry_space_group_name_H-M 'P 21 21 21'
_atom_sites_solution_hydrogens geom
_atom_sites_solution_primary direct
_atom_sites_solution_secondary difmap
_audit_creation_method SHELXL-97
_cell_angle_alpha 90.00
_cell_angle_beta 90.00
_cell_angle_gamma 90.00
_cell_formula_units_Z 4
_cell_length_a 5.4633(2)
_cell_length_b 7.9239(4)
_cell_length_c 42.334(2)
_cell_measurement_reflns_used 4085
_cell_measurement_temperature 100.01(10)
_cell_measurement_theta_max 69.9660
_cell_measurement_theta_min 4.1780
_cell_volume 1832.67(14)
_computing_structure_refinement 'SHELXL-97 (Sheldrick, 2008)'
_diffrn_ambient_temperature 100.01(10)
_diffrn_measured_fraction_theta_full 0.991
_diffrn_measured_fraction_theta_max 0.991
_diffrn_measurement_device_type 'SuperNova, Dual, Cu at zero, Eos'
_diffrn_radiation_monochromator mirror
_diffrn_radiation_source 'micro-focus sealed X-ray tube'
_diffrn_radiation_type CuK\a
_diffrn_radiation_wavelength 1.54184
_diffrn_reflns_av_R_equivalents 0.0330
_diffrn_reflns_av_sigmaI/netI 0.0377
_diffrn_reflns_limit_h_max 6
_diffrn_reflns_limit_h_min -4
_diffrn_reflns_limit_k_max 9
_diffrn_reflns_limit_k_min -8
_diffrn_reflns_limit_l_max 51
_diffrn_reflns_limit_l_min -42
_diffrn_reflns_number 8140
_diffrn_reflns_theta_full 69.95
_diffrn_reflns_theta_max 69.95
_diffrn_reflns_theta_min 4.18
_exptl_absorpt_coefficient_mu 2.970
_exptl_absorpt_correction_T_max 1.00000
_exptl_absorpt_correction_T_min 0.75437
_exptl_absorpt_correction_type multi-scan
_exptl_absorpt_process_details
;
CrysAlisPro 1.171.38.46 (Rigaku Oxford Diffraction, 2015)
Empirical absorption correction using spherical harmonics,
 implemented in SCALE3 ABSPACK scaling algorithm.
;
_exptl_crystal_colour yellow
_exptl_crystal_density_diffrn 1.549
_exptl_crystal_density_method 'not measured'
_exptl_crystal_description needle
_exptl_crystal_F_000 880
_exptl_crystal_size_max 0.4
_exptl_crystal_size_mid 0.06
_exptl_crystal_size_min 0.03
_refine_diff_density_max 0.844
_refine_diff_density_min -0.296
_refine_diff_density_rms 0.077
_refine_ls_abs_structure_details 'Flack H D (1983), Acta Cryst. A39, 876-881'
_refine_ls_abs_structure_Flack 0.00(3)
_refine_ls_extinction_method none
_refine_ls_goodness_of_fit_ref 1.065
_refine_ls_hydrogen_treatment mixed
_refine_ls_matrix_type full
_refine_ls_number_parameters 308
_refine_ls_number_reflns 3234
_refine_ls_number_restraints 68
_refine_ls_restrained_S_all 1.056
_refine_ls_R_factor_all 0.0604
_refine_ls_R_factor_gt 0.0554
_refine_ls_shift/su_max 0.046
_refine_ls_shift/su_mean 0.004
_refine_ls_structure_factor_coef Fsqd
_refine_ls_weighting_details 'calc w=1/[\s^2^(Fo^2^)+(0.0666P)^2^+3.1125P] where P=(Fo^2^+2Fc^2^)/3'
_refine_ls_weighting_scheme calc
_refine_ls_wR_factor_gt 0.1378
_refine_ls_wR_factor_ref 0.1396
_reflns_number_gt 3110
_reflns_number_total 3234
_reflns_threshold_expression >2\s(I)
_cod_data_source_file jo9b00566_si_008.cif
_cod_data_source_block mpc_507_02
_cod_original_cell_volume 1832.65(14)
_cod_original_sg_symbol_H-M P212121
_cod_database_code 4034378

loop_
_symmetry_equiv_pos_as_xyz
'x, y, z'
'-x+1/2, -y, z+1/2'
'x+1/2, -y+1/2, -z'
'-x, y+1/2, -z+1/2'

loop_
_atom_site_label
_atom_site_type_symbol
_atom_site_fract_x
_atom_site_fract_y
_atom_site_fract_z
_atom_site_U_iso_or_equiv
_atom_site_adp_type
_atom_site_occupancy
_atom_site_symmetry_multiplicity
_atom_site_calc_flag
_atom_site_refinement_flags
_atom_site_disorder_assembly
_atom_site_disorder_group
S1 S 0.90509(19) 0.94760(14) 0.10473(2) 0.0321(3) Uani 1 1 d . . .
F1 F 0.5401(5) 1.4722(3) 0.12267(5) 0.0346(6) Uani 1 1 d . . .
F2 F 0.1965(4) 1.3146(3) 0.12727(5) 0.0322(6) Uani 1 1 d . . .
N1 N 0.8158(7) 1.1995(5) 0.30964(8) 0.0347(8) Uani 1 1 d . . .
N2 N 0.8030(6) 1.0928(4) 0.16008(7) 0.0285(7) Uani 1 1 d . . .
N3 N 0.5746(6) 1.1725(4) 0.11455(7) 0.0234(7) Uani 1 1 d . . .
O1 O 0.4949(5) 1.2928(4) 0.16644(6) 0.0313(7) Uani 1 1 d . . .
B1 B 0.4436(9) 1.3198(6) 0.13220(11) 0.0292(10) Uani 1 1 d . . .
C1 C 1.0118(9) 1.1025(6) 0.32340(10) 0.0398(11) Uani 1 1 d . . .
H1A H 1.0091 1.1153 0.3459 0.060 Uiso 1 1 calc R . .
H1B H 1.1658 1.1418 0.3153 0.060 Uiso 1 1 calc R . .
H1C H 0.9912 0.9855 0.3181 0.060 Uiso 1 1 calc R . .
C2 C 0.6696(9) 1.3037(6) 0.33078(9) 0.0387(11) Uani 1 1 d . . .
H2A H 0.7207 1.2849 0.3522 0.058 Uiso 1 1 calc R . .
H2B H 0.5000 1.2743 0.3286 0.058 Uiso 1 1 calc R . .
H2C H 0.6918 1.4204 0.3255 0.058 Uiso 1 1 calc R . .
C3 C 0.7803(8) 1.2021(5) 0.27756(9) 0.0262(8) Uani 1 1 d . . .
C4 C 0.9341(8) 1.1077(5) 0.25737(9) 0.0295(9) Uani 1 1 d . . .
H4 H 1.0614 1.0447 0.2659 0.035 Uiso 1 1 calc R . .
C5 C 0.8977(8) 1.1077(5) 0.22509(9) 0.0276(8) Uani 1 1 d . . .
H5 H 1.0015 1.0449 0.2122 0.033 Uiso 1 1 calc R . .
C6 C 0.7077(7) 1.2005(5) 0.21138(9) 0.0262(8) Uani 1 1 d . . .
C7 C 0.5546(7) 1.2941(5) 0.23124(9) 0.0270(8) Uani 1 1 d . . .
H7 H 0.4267 1.3561 0.2225 0.032 Uiso 1 1 calc R . .
C8 C 0.5898(8) 1.2960(5) 0.26351(9) 0.0299(9) Uani 1 1 d . . .
H8 H 0.4865 1.3602 0.2762 0.036 Uiso 1 1 calc R . .
C9 C 0.6671(7) 1.1966(5) 0.17744(9) 0.0244(8) Uani 1 1 d . . .
C10 C 0.7489(7) 1.0854(5) 0.12909(9) 0.0245(8) Uani 1 1 d . . .
C11 C 0.7260(7) 1.0116(5) 0.07287(9) 0.0259(8) Uani 1 1 d . . .
C12 C 0.5559(7) 1.1314(5) 0.08234(8) 0.0216(8) Uani 1 1 d . . .
C13 C 0.3844(8) 1.1944(5) 0.06108(9) 0.0270(8) Uani 1 1 d . . .
H13 H 0.2664 1.2719 0.0674 0.032 Uiso 1 1 calc R . .
C14 C 0.3956(7) 1.1377(5) 0.03002(9) 0.0254(8) Uani 1 1 d . A .
H14 H 0.2830 1.1793 0.0155 0.031 Uiso 1 1 calc R . .
C15 C 0.5695(7) 1.0208(5) 0.01985(9) 0.0237(8) Uani 1 1 d . . .
C16 C 0.7373(7) 0.9566(5) 0.04131(9) 0.0250(8) Uani 1 1 d D A .
H16 H 0.8549 0.8788 0.0350 0.030 Uiso 1 1 calc R . .
C17 C 0.588(3) 0.966(3) -0.01457(15) 0.0231(10) Uani 0.684(5) 1 d PDU A 1
S2 S 0.3682(5) 1.0306(5) -0.04054(5) 0.0274(5) Uani 0.684(5) 1 d PDU A 1
C18 C 0.771(3) 0.880(2) -0.0278(3) 0.0238(10) Uani 0.684(5) 1 d PDU A 1
H18 H 0.9083 0.8421 -0.0169 0.029 Uiso 0.684(5) 1 calc PR A 1
C19 C 0.7281(12) 0.8505(11) -0.06158(16) 0.0239(9) Uani 0.684(5) 1 d PDU A 1
H19 H 0.8297 0.7881 -0.0748 0.029 Uiso 0.684(5) 1 calc PR A 1
C20 C 0.5149(12) 0.9296(10) -0.07084(16) 0.0239(9) Uani 0.684(5) 1 d PDU A 1
H20 H 0.4568 0.9283 -0.0915 0.029 Uiso 0.684(5) 1 calc PR A 1
C17A C 0.568(6) 0.977(5) -0.0135(3) 0.021(2) Uani 0.316(5) 1 d PDU A 2
S2A S 0.7948(15) 0.8528(10) -0.02850(18) 0.0308(15) Uani 0.316(5) 1 d PDU A 2
C18A C 0.400(5) 1.015(4) -0.0354(4) 0.026(2) Uani 0.316(5) 1 d PDU A 2
H18A H 0.2572 1.0737 -0.0305 0.031 Uiso 0.316(5) 1 calc PR A 2
C19A C 0.455(3) 0.959(2) -0.0677(4) 0.029(2) Uani 0.316(5) 1 d PDU A 2
H19A H 0.3638 0.9791 -0.0859 0.035 Uiso 0.316(5) 1 calc PR A 2
C20A C 0.671(3) 0.868(2) -0.0654(3) 0.030(2) Uani 0.316(5) 1 d PDU A 2
H20A H 0.7445 0.8187 -0.0829 0.036 Uiso 0.316(5) 1 calc PR A 2

loop_
_atom_site_aniso_label
_atom_site_aniso_U_11
_atom_site_aniso_U_22
_atom_site_aniso_U_33
_atom_site_aniso_U_23
_atom_site_aniso_U_13
_atom_site_aniso_U_12
S1 0.0343(5) 0.0374(6) 0.0245(4) -0.0046(4) -0.0041(4) 0.0127(5)
F1 0.0463(14) 0.0193(11) 0.0382(12) 0.0009(10) -0.0013(11) 0.0026(11)
F2 0.0248(11) 0.0431(14) 0.0288(11) -0.0056(10) -0.0012(10) 0.0107(11)
N1 0.047(2) 0.0301(19) 0.0265(17) -0.0013(14) -0.0021(17) 0.0006(18)
N2 0.0301(17) 0.0287(17) 0.0265(16) -0.0026(14) 0.0008(14) 0.0032(15)
N3 0.0199(15) 0.0252(16) 0.0252(15) -0.0001(13) 0.0023(13) 0.0039(14)
O1 0.0353(15) 0.0313(15) 0.0272(14) -0.0029(12) -0.0019(13) 0.0089(13)
B1 0.033(2) 0.025(2) 0.029(2) -0.0038(18) 0.000(2) 0.004(2)
C1 0.047(3) 0.042(3) 0.031(2) 0.0045(19) -0.003(2) -0.002(2)
C2 0.039(2) 0.051(3) 0.026(2) -0.0028(19) 0.0038(19) -0.002(2)
C3 0.031(2) 0.0220(19) 0.0255(19) 0.0010(15) 0.0011(17) -0.0050(17)
C4 0.027(2) 0.030(2) 0.032(2) 0.0011(17) 0.0014(18) 0.0025(18)
C5 0.0253(18) 0.0260(19) 0.0315(19) -0.0011(16) 0.0046(18) 0.0034(18)
C6 0.0270(18) 0.0217(18) 0.0298(19) -0.0022(16) 0.0036(17) -0.0048(17)
C7 0.0242(19) 0.0207(18) 0.036(2) -0.0018(16) -0.0006(18) 0.0029(16)
C8 0.031(2) 0.028(2) 0.0300(19) -0.0012(16) 0.0063(18) 0.0040(19)
C9 0.0222(18) 0.0212(18) 0.0300(19) -0.0011(15) -0.0005(16) -0.0013(16)
C10 0.0262(19) 0.0190(18) 0.0283(18) 0.0008(15) 0.0027(16) 0.0011(16)
C11 0.0218(17) 0.028(2) 0.0278(19) 0.0020(15) -0.0027(16) -0.0008(17)
C12 0.0210(17) 0.0187(17) 0.0251(17) -0.0012(14) 0.0004(15) -0.0011(15)
C13 0.0268(19) 0.025(2) 0.0291(19) 0.0008(15) -0.0010(17) 0.0022(18)
C14 0.0213(17) 0.0274(19) 0.0276(18) 0.0040(16) -0.0041(16) 0.0026(17)
C15 0.0234(17) 0.0212(18) 0.0267(18) 0.0021(15) 0.0012(16) -0.0028(16)
C16 0.0246(18) 0.0215(18) 0.0290(18) -0.0037(16) -0.0031(16) 0.0044(17)
C17 0.021(2) 0.020(3) 0.0279(18) 0.0056(17) -0.0014(14) -0.0029(17)
S2 0.0246(10) 0.0321(11) 0.0255(9) 0.0014(8) -0.0035(7) 0.0021(8)
C18 0.0220(19) 0.021(2) 0.0284(18) 0.0053(16) -0.0007(14) -0.0028(15)
C19 0.0223(19) 0.021(2) 0.0283(18) 0.0052(15) -0.0003(13) -0.0024(14)
C20 0.0224(19) 0.021(2) 0.0279(17) 0.0044(15) -0.0001(13) -0.0017(16)
C17A 0.023(6) 0.008(6) 0.031(4) 0.001(4) 0.002(4) -0.008(4)
S2A 0.035(3) 0.029(3) 0.0291(18) -0.0061(19) 0.0016(17) 0.0037(19)
C18A 0.028(5) 0.017(5) 0.032(5) 0.001(4) -0.001(3) -0.006(4)
C19A 0.032(5) 0.025(5) 0.031(4) 0.000(4) 0.000(3) -0.007(4)
C20A 0.033(4) 0.027(4) 0.029(3) -0.002(4) 0.001(3) -0.006(4)

loop_
_atom_type_symbol
_atom_type_description
_atom_type_scat_dispersion_real
_atom_type_scat_dispersion_imag
_atom_type_scat_source
C C 0.0181 0.0091 'International Tables Vol C Tables 4.2.6.8 and 6.1.1.4'
H H 0.0000 0.0000 'International Tables Vol C Tables 4.2.6.8 and 6.1.1.4'
B B 0.0090 0.0039 'International Tables Vol C Tables 4.2.6.8 and 6.1.1.4'
N N 0.0311 0.0180 'International Tables Vol C Tables 4.2.6.8 and 6.1.1.4'
O O 0.0492 0.0322 'International Tables Vol C Tables 4.2.6.8 and 6.1.1.4'
F F 0.0727 0.0534 'International Tables Vol C Tables 4.2.6.8 and 6.1.1.4'
S S 0.3331 0.5567 'International Tables Vol C Tables 4.2.6.8 and 6.1.1.4'

loop_
_geom_angle_atom_site_label_1
_geom_angle_atom_site_label_2
_geom_angle_atom_site_label_3
_geom_angle
C10 S1 C11 90.05(19)
C3 N1 C1 120.9(4)
C3 N1 C2 121.5(4)
C1 N1 C2 117.5(3)
C9 N2 C10 116.3(3)
C10 N3 C12 112.4(3)
C10 N3 B1 119.7(3)
C12 N3 B1 127.2(3)
C9 O1 B1 124.7(3)
F2 B1 F1 111.1(4)
F2 B1 O1 109.3(4)
F1 B1 O1 109.8(3)
F2 B1 N3 110.9(3)
F1 B1 N3 109.9(3)
O1 B1 N3 105.8(3)
N1 C3 C8 122.0(4)
N1 C3 C4 120.4(4)
C8 C3 C4 117.6(3)
C5 C4 C3 120.9(4)
C4 C5 C6 121.2(4)
C5 C6 C7 118.3(4)
C5 C6 C9 120.8(3)
C7 C6 C9 120.9(4)
C8 C7 C6 121.2(4)
C7 C8 C3 121.0(4)
O1 C9 N2 124.7(3)
O1 C9 C6 117.0(3)
N2 C9 C6 118.3(3)
N3 C10 N2 125.9(3)
N3 C10 S1 114.0(3)
N2 C10 S1 120.1(3)
C12 C11 C16 121.0(3)
C12 C11 S1 110.6(3)
C16 C11 S1 128.4(3)
C11 C12 C13 120.6(3)
C11 C12 N3 113.0(3)
C13 C12 N3 126.4(3)
C14 C13 C12 117.8(4)
C13 C14 C15 122.4(4)
C16 C15 C14 119.4(3)
C16 C15 C17A 123.5(6)
C14 C15 C17A 117.0(6)
C16 C15 C17 118.6(4)
C14 C15 C17 121.9(4)
C17A C15 C17 4.9(7)
C15 C16 C11 118.7(3)
C18 C17 C15 126.7(9)
C18 C17 S2 114.2(7)
C15 C17 S2 119.0(5)
C20 S2 C17 90.8(4)
C17 C18 C19 111.8(12)
C20 C19 C18 109.8(9)
C19 C20 S2 113.3(6)
C18A C17A C15 128.3(14)
C18A C17A S2A 111.9(11)
C15 C17A S2A 119.7(7)
C20A S2A C17A 90.6(7)
C17A C18A C19A 115.7(19)
C20A C19A C18A 105.4(17)
C19A C20A S2A 116.1(13)

loop_
_geom_bond_atom_site_label_1
_geom_bond_atom_site_label_2
_geom_bond_distance
S1 C10 1.727(4)
S1 C11 1.741(4)
F1 B1 1.378(5)
F2 B1 1.367(5)
N1 C3 1.372(5)
N1 C1 1.441(6)
N1 C2 1.456(6)
N2 C9 1.330(5)
N2 C10 1.346(5)
N3 C10 1.327(5)
N3 C12 1.406(5)
N3 B1 1.560(5)
O1 C9 1.297(5)
O1 B1 1.492(5)
C3 C8 1.411(6)
C3 C4 1.413(6)
C4 C5 1.381(5)
C5 C6 1.398(6)
C6 C7 1.399(5)
C6 C9 1.454(5)
C7 C8 1.380(5)
C11 C12 1.388(5)
C11 C16 1.407(5)
C12 C13 1.392(5)
C13 C14 1.391(5)
C14 C15 1.395(5)
C15 C16 1.387(5)
C15 C17A 1.455(9)
C15 C17 1.524(6)
C17 C18 1.334(15)
C17 S2 1.707(7)
S2 C20 1.711(6)
C18 C19 1.467(15)
C19 C20 1.380(7)
C17A C18A 1.341(17)
C17A S2A 1.703(13)
S2A C20A 1.706(10)
C18A C19A 1.471(17)
C19A C20A 1.385(10)
